data_4021598
loop_
_publ_author_name
'Larry E. Overman'
'Donald A. Watson'

_publ_section_title
;
 Diastereoselection in the Formation of Contiguous Quaternary
 Carbon Stereocenters by the Intramolecular Heck Reaction
;
_journal_name_full 'Journal of Organic Chemistry'
_journal_page_first 2600
_journal_page_last 2608
_journal_paper_doi 10.1021/jo0523363
_journal_volume 71
_journal_year 2006
_chemical_formula_sum 'C34 H30 N2 O2'
_chemical_formula_weight 498.60
_chemical_name_systematic
; 
 ? 
;
_space_group_IT_number 2
_symmetry_cell_setting triclinic
_symmetry_space_group_name_Hall '-P 1'
_symmetry_space_group_name_H-M 'P -1'
_atom_sites_solution_hydrogens difmap
_atom_sites_solution_primary direct
_atom_sites_solution_secondary difmap
_audit_creation_method SHELXTL
_cell_angle_alpha 110.3170(10)
_cell_angle_beta 97.0010(10)
_cell_angle_gamma 113.5990(10)
_cell_formula_units_Z 2
_cell_length_a 10.2084(5)
_cell_length_b 11.6400(6)
_cell_length_c 13.0573(6)
_cell_measurement_temperature 158(2)
_cell_volume 1270.40(11)
_computing_cell_refinement 'Bruker SMART/SAINT'
_computing_data_collection 'Bruker SMART'
_computing_data_reduction 'Bruker SAINT'
_computing_molecular_graphics 'Bruker SHELXTL'
_computing_publication_material 'Bruker SHELXTL'
_computing_structure_refinement 'Bruker SHELXTL'
_computing_structure_solution 'Bruker SHELXTL'
_diffrn_ambient_temperature 158(2)
_diffrn_measured_fraction_theta_full 0.929
_diffrn_measured_fraction_theta_max 0.929
_diffrn_measurement_device_type 'CCD area detector'
_diffrn_measurement_method 'omega scans'
_diffrn_radiation_monochromator graphite
_diffrn_radiation_source 'sealed tube'
_diffrn_radiation_type MoK\a
_diffrn_radiation_wavelength 0.71073
_diffrn_reflns_av_R_equivalents 0.0272
_diffrn_reflns_av_sigmaI/netI 0.0428
_diffrn_reflns_limit_h_max 13
_diffrn_reflns_limit_h_min -13
_diffrn_reflns_limit_k_max 15
_diffrn_reflns_limit_k_min -15
_diffrn_reflns_limit_l_max 17
_diffrn_reflns_limit_l_min -17
_diffrn_reflns_number 13187
_diffrn_reflns_theta_full 28.31
_diffrn_reflns_theta_max 28.31
_diffrn_reflns_theta_min 1.75
_diffrn_standards_decay_% '< 1.0'
_diffrn_standards_interval_count 'initial 50 frames recollected'
_diffrn_standards_number '50 frames'
_exptl_absorpt_coefficient_mu 0.081
_exptl_absorpt_correction_T_max 0.9864
_exptl_absorpt_correction_T_min 0.9761
_exptl_absorpt_correction_type multi-scan
_exptl_absorpt_process_details 'Bruker SADABS'
_exptl_crystal_colour colorless
_exptl_crystal_density_diffrn 1.303
_exptl_crystal_density_meas ?
_exptl_crystal_density_method 'not measured'
_exptl_crystal_description Plate
_exptl_crystal_F_000 528
_exptl_crystal_size_max 0.30
_exptl_crystal_size_mid 0.23
_exptl_crystal_size_min 0.17
_refine_diff_density_max 0.357
_refine_diff_density_min -0.196
_refine_diff_density_rms 0.044
_refine_ls_extinction_coef 0.0071(17)
_refine_ls_extinction_expression Fc^*^=kFc[1+0.001xFc^2^\l^3^/sin(2\q)]^-1/4^
_refine_ls_extinction_method SHELXTL
_refine_ls_goodness_of_fit_ref 1.040
_refine_ls_hydrogen_treatment refall
_refine_ls_matrix_type full
_refine_ls_number_parameters 464
_refine_ls_number_reflns 5885
_refine_ls_number_restraints 0
_refine_ls_restrained_S_all 1.040
_refine_ls_R_factor_all 0.0626
_refine_ls_R_factor_gt 0.0422
_refine_ls_shift/su_max 0.000
_refine_ls_shift/su_mean 0.000
_refine_ls_structure_factor_coef Fsqd
_refine_ls_weighting_details 'calc w=1/[\s^2^(Fo^2^)+(0.0530P)^2^+0.1709P] where P=(Fo^2^+2Fc^2^)/3'
_refine_ls_weighting_scheme calc
_refine_ls_wR_factor_gt 0.0975
_refine_ls_wR_factor_ref 0.1054
_reflns_number_gt 4458
_reflns_number_total 5885
_reflns_threshold_expression >2sigma(I)
_cod_data_source_file jo0523363si20051110_085347.cif
_cod_depositor_comments
;
The following automatic conversions were performed:
'_symmetry_cell_setting' value 'Triclinic' changed to 'triclinic'
according to '/home/saulius/struct/CIF-dictionaries/cif_core.dic'
dictionary named 'cif_core.dic' version 2.4.1 from 2010-06-29.

Automatic conversion script
Id: cif_fix_enum 1527 2010-12-29 10:47:43Z saulius 

The following automatic conversions were performed:

'_exptl_crystal_density_meas' value 'none' was changed to '?' - the
value is perceived as not measured.

Automatic conversion script
Id: cif_fix_values 3008 2015-01-20 13:52:24Z robertas 
;
_cod_database_code 4021598

loop_
_symmetry_equiv_pos_as_xyz
'x, y, z'
'-x, -y, -z'

loop_
_atom_site_label
_atom_site_type_symbol
_atom_site_fract_x
_atom_site_fract_y
_atom_site_fract_z
_atom_site_U_iso_or_equiv
_atom_site_adp_type
_atom_site_occupancy
_atom_site_symmetry_multiplicity
_atom_site_calc_flag
C1 C 0.27035(14) 0.46607(13) 0.19620(11) 0.0178(3) Uani 1 1 d
C2 C 0.12703(14) 0.33432(13) 0.18314(11) 0.0184(3) Uani 1 1 d
C3 C 0.06463(16) 0.21721(14) 0.05979(12) 0.0216(3) Uani 1 1 d
C4 C 0.18265(17) 0.18101(14) 0.01779(12) 0.0246(3) Uani 1 1 d
C5 C 0.31947(17) 0.30921(14) 0.02819(12) 0.0252(3) Uani 1 1 d
C6 C 0.38612(15) 0.42705(14) 0.15002(12) 0.0215(3) Uani 1 1 d
C7 C 0.22008(14) 0.53652(13) 0.13059(11) 0.0191(3) Uani 1 1 d
C8 C 0.31651(14) 0.69206(13) 0.32073(11) 0.0184(3) Uani 1 1 d
C9 C 0.36207(15) 0.81025(14) 0.42132(12) 0.0228(3) Uani 1 1 d
C10 C 0.43176(16) 0.81444(14) 0.52228(12) 0.0249(3) Uani 1 1 d
C11 C 0.45843(16) 0.70647(14) 0.52151(12) 0.0237(3) Uani 1 1 d
C12 C 0.41109(15) 0.58774(14) 0.41873(12) 0.0218(3) Uani 1 1 d
C13 C 0.33675(14) 0.57962(13) 0.31820(11) 0.0178(3) Uani 1 1 d
C14 C 0.16849(15) 0.28083(13) 0.26837(11) 0.0197(3) Uani 1 1 d
C15 C -0.01295(15) 0.33890(13) 0.31608(11) 0.0201(3) Uani 1 1 d
C16 C -0.11368(16) 0.36167(14) 0.37134(12) 0.0248(3) Uani 1 1 d
C17 C -0.19455(17) 0.41712(14) 0.33072(13) 0.0278(3) Uani 1 1 d
C18 C -0.17724(16) 0.44571(14) 0.23701(13) 0.0264(3) Uani 1 1 d
C19 C -0.07581(15) 0.42121(14) 0.18153(12) 0.0224(3) Uani 1 1 d
C20 C 0.00855(15) 0.36950(13) 0.22289(11) 0.0194(3) Uani 1 1 d
C21 C 0.21567(16) 0.76038(14) 0.17712(13) 0.0226(3) Uani 1 1 d
C22 C 0.35218(15) 0.87093(13) 0.16949(11) 0.0192(3) Uani 1 1 d
C23 C 0.48357(16) 0.86187(14) 0.16894(13) 0.0251(3) Uani 1 1 d
C24 C 0.60551(17) 0.96396(15) 0.15946(13) 0.0269(3) Uani 1 1 d
C25 C 0.59657(17) 1.07484(14) 0.14881(12) 0.0256(3) Uani 1 1 d
C26 C 0.46663(17) 1.08577(14) 0.15106(13) 0.0266(3) Uani 1 1 d
C27 C 0.34561(16) 0.98516(14) 0.16151(12) 0.0235(3) Uani 1 1 d
C28 C 0.09074(17) 0.23667(14) 0.42944(12) 0.0240(3) Uani 1 1 d
C29 C -0.01932(15) 0.08485(14) 0.38988(11) 0.0212(3) Uani 1 1 d
C30 C -0.00180(17) -0.01924(15) 0.30940(13) 0.0263(3) Uani 1 1 d
C31 C -0.10165(17) -0.15904(15) 0.27495(13) 0.0295(3) Uani 1 1 d
C32 C -0.21880(17) -0.19533(16) 0.32071(13) 0.0299(3) Uani 1 1 d
C33 C -0.23688(18) -0.09299(17) 0.40045(15) 0.0329(4) Uani 1 1 d
C34 C -0.13753(17) 0.04670(16) 0.43475(13) 0.0283(3) Uani 1 1 d
N1 N 0.24620(12) 0.66389(11) 0.20898(10) 0.0194(2) Uani 1 1 d
N2 N 0.08212(13) 0.28504(11) 0.34035(10) 0.0213(2) Uani 1 1 d
O1 O 0.16503(11) 0.49000(10) 0.02724(8) 0.0250(2) Uani 1 1 d
O2 O 0.26149(11) 0.24004(10) 0.27251(8) 0.0247(2) Uani 1 1 d
H3A H 0.0218(17) 0.2493(15) 0.0096(13) 0.021(4) Uiso 1 1 d
H3B H -0.0217(18) 0.1342(16) 0.0576(13) 0.028(4) Uiso 1 1 d
H4A H 0.2156(16) 0.1367(15) 0.0623(13) 0.020(4) Uiso 1 1 d
H4B H 0.1367(17) 0.1103(16) -0.0637(14) 0.026(4) Uiso 1 1 d
H5A H 0.2918(17) 0.3458(16) -0.0255(14) 0.027(4) Uiso 1 1 d
H5B H 0.3985(18) 0.2834(16) 0.0077(13) 0.027(4) Uiso 1 1 d
H6A H 0.4320(16) 0.4007(15) 0.2046(13) 0.021(4) Uiso 1 1 d
H6B H 0.4711(17) 0.5162(16) 0.1522(13) 0.023(4) Uiso 1 1 d
H9 H 0.3497(18) 0.8882(17) 0.4199(13) 0.027(4) Uiso 1 1 d
H10 H 0.4575(18) 0.8953(18) 0.5953(15) 0.033(4) Uiso 1 1 d
H11 H 0.5114(18) 0.7128(16) 0.5919(14) 0.027(4) Uiso 1 1 d
H12 H 0.4294(17) 0.5109(16) 0.4168(13) 0.028(4) Uiso 1 1 d
H16 H -0.1291(17) 0.3374(15) 0.4368(13) 0.025(4) Uiso 1 1 d
H17 H -0.2665(18) 0.4327(16) 0.3677(14) 0.029(4) Uiso 1 1 d
H18 H -0.2397(19) 0.4813(17) 0.2055(14) 0.035(4) Uiso 1 1 d
H19 H -0.0640(17) 0.4432(16) 0.1153(14) 0.025(4) Uiso 1 1 d
H21A H 0.1747(17) 0.8067(16) 0.2354(13) 0.024(4) Uiso 1 1 d
H21B H 0.1363(19) 0.7043(17) 0.1034(14) 0.031(4) Uiso 1 1 d
H23 H 0.4910(18) 0.7831(17) 0.1772(14) 0.031(4) Uiso 1 1 d
H24 H 0.699(2) 0.9574(17) 0.1643(14) 0.036(5) Uiso 1 1 d
H25 H 0.6815(19) 1.1454(17) 0.1385(14) 0.033(4) Uiso 1 1 d
H26 H 0.4578(19) 1.1629(19) 0.1446(15) 0.039(5) Uiso 1 1 d
H27 H 0.2533(19) 0.9933(17) 0.1647(14) 0.033(4) Uiso 1 1 d
H28A H 0.1954(18) 0.2543(16) 0.4535(13) 0.026(4) Uiso 1 1 d
H28B H 0.0727(17) 0.2942(16) 0.4945(14) 0.027(4) Uiso 1 1 d
H30 H 0.0796(19) 0.0071(17) 0.2767(14) 0.035(4) Uiso 1 1 d
H31 H -0.0886(19) -0.2327(18) 0.2163(15) 0.036(5) Uiso 1 1 d
H32 H -0.288(2) -0.293(2) 0.2971(15) 0.043(5) Uiso 1 1 d
H33 H -0.320(2) -0.1168(19) 0.4353(15) 0.044(5) Uiso 1 1 d
H34 H -0.1504(18) 0.1201(17) 0.4913(14) 0.031(4) Uiso 1 1 d

loop_
_atom_site_aniso_label
_atom_site_aniso_U_11
_atom_site_aniso_U_22
_atom_site_aniso_U_33
_atom_site_aniso_U_23
_atom_site_aniso_U_13
_atom_site_aniso_U_12
C1 0.0172(6) 0.0150(6) 0.0177(6) 0.0067(5) 0.0034(5) 0.0055(5)
C2 0.0181(6) 0.0138(6) 0.0198(7) 0.0074(5) 0.0027(5) 0.0052(5)
C3 0.0214(7) 0.0144(6) 0.0213(7) 0.0059(5) 0.0012(5) 0.0045(6)
C4 0.0284(8) 0.0171(6) 0.0209(7) 0.0036(6) 0.0038(6) 0.0092(6)
C5 0.0273(8) 0.0205(7) 0.0222(7) 0.0043(6) 0.0083(6) 0.0103(6)
C6 0.0195(7) 0.0188(6) 0.0229(7) 0.0077(6) 0.0064(6) 0.0072(6)
C7 0.0169(6) 0.0158(6) 0.0207(7) 0.0084(5) 0.0047(5) 0.0041(5)
C8 0.0149(6) 0.0171(6) 0.0201(7) 0.0079(5) 0.0058(5) 0.0049(5)
C9 0.0209(7) 0.0171(6) 0.0265(7) 0.0067(6) 0.0094(6) 0.0074(6)
C10 0.0207(7) 0.0210(7) 0.0212(7) 0.0029(6) 0.0076(6) 0.0042(6)
C11 0.0199(7) 0.0254(7) 0.0174(7) 0.0079(6) 0.0032(6) 0.0049(6)
C12 0.0191(7) 0.0206(7) 0.0221(7) 0.0089(6) 0.0041(5) 0.0071(6)
C13 0.0145(6) 0.0155(6) 0.0192(6) 0.0065(5) 0.0048(5) 0.0042(5)
C14 0.0191(7) 0.0123(6) 0.0204(7) 0.0061(5) 0.0018(5) 0.0027(5)
C15 0.0191(7) 0.0133(6) 0.0203(7) 0.0053(5) 0.0014(5) 0.0037(5)
C16 0.0265(8) 0.0178(6) 0.0235(7) 0.0067(6) 0.0079(6) 0.0065(6)
C17 0.0245(8) 0.0196(7) 0.0339(8) 0.0068(6) 0.0113(7) 0.0092(6)
C18 0.0218(7) 0.0192(7) 0.0356(8) 0.0105(6) 0.0056(6) 0.0094(6)
C19 0.0201(7) 0.0173(6) 0.0248(7) 0.0089(6) 0.0026(6) 0.0056(6)
C20 0.0174(6) 0.0127(6) 0.0194(6) 0.0041(5) 0.0020(5) 0.0028(5)
C21 0.0219(7) 0.0195(6) 0.0281(8) 0.0123(6) 0.0059(6) 0.0102(6)
C22 0.0212(7) 0.0156(6) 0.0159(6) 0.0048(5) 0.0027(5) 0.0067(5)
C23 0.0265(8) 0.0189(7) 0.0314(8) 0.0105(6) 0.0098(6) 0.0121(6)
C24 0.0237(7) 0.0233(7) 0.0301(8) 0.0081(6) 0.0106(6) 0.0103(6)
C25 0.0267(8) 0.0192(7) 0.0212(7) 0.0068(6) 0.0071(6) 0.0039(6)
C26 0.0301(8) 0.0174(6) 0.0282(8) 0.0110(6) 0.0041(6) 0.0080(6)
C27 0.0240(7) 0.0206(7) 0.0260(7) 0.0106(6) 0.0053(6) 0.0110(6)
C28 0.0290(8) 0.0209(7) 0.0187(7) 0.0099(6) 0.0039(6) 0.0087(6)
C29 0.0235(7) 0.0215(7) 0.0187(7) 0.0113(5) 0.0035(5) 0.0095(6)
C30 0.0261(8) 0.0241(7) 0.0261(7) 0.0117(6) 0.0103(6) 0.0082(6)
C31 0.0304(8) 0.0226(7) 0.0261(8) 0.0067(6) 0.0033(6) 0.0090(6)
C32 0.0232(8) 0.0250(8) 0.0332(8) 0.0149(7) -0.0007(6) 0.0047(6)
C33 0.0250(8) 0.0385(9) 0.0435(9) 0.0268(8) 0.0150(7) 0.0135(7)
C34 0.0306(8) 0.0314(8) 0.0323(8) 0.0183(7) 0.0140(7) 0.0182(7)
N1 0.0198(6) 0.0148(5) 0.0220(6) 0.0085(5) 0.0044(5) 0.0067(5)
N2 0.0235(6) 0.0187(5) 0.0206(6) 0.0101(5) 0.0053(5) 0.0083(5)
O1 0.0288(5) 0.0218(5) 0.0191(5) 0.0090(4) 0.0025(4) 0.0085(4)
O2 0.0243(5) 0.0230(5) 0.0290(5) 0.0130(4) 0.0051(4) 0.0126(4)

loop_
_atom_type_symbol
_atom_type_description
_atom_type_scat_dispersion_real
_atom_type_scat_dispersion_imag
_atom_type_scat_source
C C 0.0033 0.0016 'International Tables Vol C Tables 4.2.6.8 and 6.1.1.4'
H H 0.0000 0.0000 'International Tables Vol C Tables 4.2.6.8 and 6.1.1.4'
N N 0.0061 0.0033 'International Tables Vol C Tables 4.2.6.8 and 6.1.1.4'
O O 0.0106 0.0060 'International Tables Vol C Tables 4.2.6.8 and 6.1.1.4'

loop_
_geom_angle_atom_site_label_1
_geom_angle_atom_site_label_2
_geom_angle_atom_site_label_3
_geom_angle
C13 C1 C6 112.97(10)
C13 C1 C7 101.56(10)
C6 C1 C7 110.16(10)
C13 C1 C2 111.48(10)
C6 C1 C2 111.76(10)
C7 C1 C2 108.35(10)
C20 C2 C14 101.55(10)
C20 C2 C3 112.62(11)
C14 C2 C3 109.42(10)
C20 C2 C1 112.59(10)
C14 C2 C1 109.30(10)
C3 C2 C1 110.90(10)
C4 C3 C2 113.42(11)
C4 C3 H3A 110.7(8)
C2 C3 H3A 106.8(8)
C4 C3 H3B 111.6(9)
C2 C3 H3B 107.6(9)
H3A C3 H3B 106.4(12)
C3 C4 C5 111.92(11)
C3 C4 H4A 110.3(8)
C5 C4 H4A 109.5(8)
C3 C4 H4B 109.0(9)
C5 C4 H4B 109.5(9)
H4A C4 H4B 106.5(12)
C4 C5 C6 111.75(12)
C4 C5 H5A 110.7(9)
C6 C5 H5A 107.9(9)
C4 C5 H5B 109.6(9)
C6 C5 H5B 108.6(9)
H5A C5 H5B 108.2(12)
C5 C6 C1 113.54(11)
C5 C6 H6A 110.5(8)
C1 C6 H6A 107.8(8)
C5 C6 H6B 109.9(8)
C1 C6 H6B 107.6(8)
H6A C6 H6B 107.3(11)
O1 C7 N1 124.18(12)
O1 C7 C1 127.65(12)
N1 C7 C1 108.17(11)
C9 C8 C13 122.45(12)
C9 C8 N1 128.09(12)
C13 C8 N1 109.46(11)
C8 C9 C10 117.37(13)
C8 C9 H9 120.5(9)
C10 C9 H9 122.0(9)
C11 C10 C9 121.31(13)
C11 C10 H10 120.8(10)
C9 C10 H10 117.8(9)
C10 C11 C12 120.31(13)
C10 C11 H11 120.4(9)
C12 C11 H11 119.3(9)
C13 C12 C11 119.13(13)
C13 C12 H12 119.6(9)
C11 C12 H12 121.2(9)
C12 C13 C8 119.34(12)
C12 C13 C1 131.48(12)
C8 C13 C1 109.17(11)
O2 C14 N2 124.41(12)
O2 C14 C2 127.08(12)
N2 C14 C2 108.51(11)
C16 C15 C20 122.30(12)
C16 C15 N2 128.52(13)
C20 C15 N2 109.18(12)
C15 C16 C17 117.32(13)
C15 C16 H16 121.2(9)
C17 C16 H16 121.5(9)
C18 C17 C16 121.37(13)
C18 C17 H17 120.1(10)
C16 C17 H17 118.5(10)
C17 C18 C19 120.65(13)
C17 C18 H18 121.1(9)
C19 C18 H18 118.2(9)
C20 C19 C18 118.66(13)
C20 C19 H19 121.7(9)
C18 C19 H19 119.6(9)
C19 C20 C15 119.66(13)
C19 C20 C2 131.11(12)
C15 C20 C2 109.22(11)
N1 C21 C22 113.54(11)
N1 C21 H21A 108.4(9)
C22 C21 H21A 109.3(9)
N1 C21 H21B 106.6(9)
C22 C21 H21B 111.0(9)
H21A C21 H21B 107.8(13)
C23 C22 C27 118.68(12)
C23 C22 C21 122.17(12)
C27 C22 C21 119.14(12)
C22 C23 C24 120.52(13)
C22 C23 H23 119.5(9)
C24 C23 H23 119.9(9)
C25 C24 C23 120.34(14)
C25 C24 H24 121.3(10)
C23 C24 H24 118.3(10)
C24 C25 C26 119.48(14)
C24 C25 H25 120.5(9)
C26 C25 H25 120.0(9)
C27 C26 C25 120.35(13)
C27 C26 H26 118.5(11)
C25 C26 H26 121.2(10)
C26 C27 C22 120.60(13)
C26 C27 H27 120.7(10)
C22 C27 H27 118.7(10)
N2 C28 C29 113.45(11)
N2 C28 H28A 106.0(9)
C29 C28 H28A 111.1(9)
N2 C28 H28B 108.1(9)
C29 C28 H28B 109.8(9)
H28A C28 H28B 108.2(13)
C34 C29 C30 118.80(13)
C34 C29 C28 120.66(13)
C30 C29 C28 120.53(13)
C29 C30 C31 120.35(14)
C29 C30 H30 119.0(10)
C31 C30 H30 120.6(10)
C32 C31 C30 120.12(15)
C32 C31 H31 120.4(10)
C30 C31 H31 119.5(10)
C33 C32 C31 119.90(14)
C33 C32 H32 119.9(11)
C31 C32 H32 120.2(11)
C32 C33 C34 120.07(15)
C32 C33 H33 121.3(10)
C34 C33 H33 118.7(10)
C29 C34 C33 120.75(14)
C29 C34 H34 118.9(10)
C33 C34 H34 120.4(10)
C7 N1 C8 111.47(10)
C7 N1 C21 123.18(11)
C8 N1 C21 125.15(11)
C14 N2 C15 111.53(11)
C14 N2 C28 122.18(12)
C15 N2 C28 126.28(12)

loop_
_geom_bond_atom_site_label_1
_geom_bond_atom_site_label_2
_geom_bond_distance
C1 C13 1.5171(17)
C1 C6 1.5427(18)
C1 C7 1.5451(18)
C1 C2 1.5756(17)
C2 C20 1.5173(18)
C2 C14 1.5436(18)
C2 C3 1.5453(18)
C3 C4 1.5287(19)
C3 H3A 0.995(15)
C3 H3B 1.002(16)
C4 C5 1.530(2)
C4 H4A 1.007(15)
C4 H4B 0.996(16)
C5 C6 1.5325(19)
C5 H5A 1.004(16)
C5 H5B 1.001(16)
C6 H6A 1.003(15)
C6 H6B 1.041(15)
C7 O1 1.2224(16)
C7 N1 1.3712(16)
C8 C9 1.3849(18)
C8 C13 1.3947(18)
C8 N1 1.4056(17)
C9 C10 1.395(2)
C9 H9 0.971(16)
C10 C11 1.385(2)
C10 H10 0.991(17)
C11 C12 1.4013(19)
C11 H11 0.971(16)
C12 C13 1.3861(18)
C12 H12 0.977(16)
C14 O2 1.2231(16)
C14 N2 1.3666(18)
C15 C16 1.3836(19)
C15 C20 1.3996(19)
C15 N2 1.4091(17)
C16 C17 1.392(2)
C16 H16 0.999(16)
C17 C18 1.388(2)
C17 H17 0.969(16)
C18 C19 1.398(2)
C18 H18 1.007(17)
C19 C20 1.3867(19)
C19 H19 0.991(16)
C21 N1 1.4508(17)
C21 C22 1.5149(19)
C21 H21A 1.008(15)
C21 H21B 0.979(17)
C22 C23 1.3875(19)
C22 C27 1.3961(18)
C23 C24 1.390(2)
C23 H23 0.990(16)
C24 C25 1.382(2)
C24 H24 0.982(17)
C25 C26 1.385(2)
C25 H25 0.990(17)
C26 C27 1.382(2)
C26 H26 0.968(18)
C27 H27 0.989(17)
C28 N2 1.4654(17)
C28 C29 1.5123(19)
C28 H28A 0.989(16)
C28 H28B 0.972(16)
C29 C34 1.386(2)
C29 C30 1.393(2)
C30 C31 1.393(2)
C30 H30 0.970(17)
C31 C32 1.382(2)
C31 H31 1.000(17)
C32 C33 1.378(2)
C32 H32 0.973(19)
C33 C34 1.391(2)
C33 H33 1.000(18)
C34 H34 0.984(16)

loop_
_geom_torsion_atom_site_label_1
_geom_torsion_atom_site_label_2
_geom_torsion_atom_site_label_3
_geom_torsion_atom_site_label_4
_geom_torsion
C13 C1 C2 C20 55.21(14)
C6 C1 C2 C20 -177.29(11)
C7 C1 C2 C20 -55.73(13)
C13 C1 C2 C14 -56.84(13)
C6 C1 C2 C14 70.66(13)
C7 C1 C2 C14 -167.78(10)
C13 C1 C2 C3 -177.57(10)
C6 C1 C2 C3 -50.07(14)
C7 C1 C2 C3 71.49(13)
C20 C2 C3 C4 179.55(11)
C14 C2 C3 C4 -68.31(14)
C1 C2 C3 C4 52.35(14)
C2 C3 C4 C5 -54.57(16)
C3 C4 C5 C6 53.69(16)
C4 C5 C6 C1 -53.15(16)
C13 C1 C6 C5 178.16(11)
C7 C1 C6 C5 -69.04(14)
C2 C1 C6 C5 51.48(15)
C13 C1 C7 O1 176.48(13)
C6 C1 C7 O1 56.51(17)
C2 C1 C7 O1 -66.03(17)
C13 C1 C7 N1 -4.11(13)
C6 C1 C7 N1 -124.08(11)
C2 C1 C7 N1 113.38(11)
C13 C8 C9 C10 0.6(2)
N1 C8 C9 C10 -179.16(13)
C8 C9 C10 C11 1.9(2)
C9 C10 C11 C12 -2.1(2)
C10 C11 C12 C13 -0.3(2)
C11 C12 C13 C8 2.76(19)
C11 C12 C13 C1 -178.70(13)
C9 C8 C13 C12 -3.0(2)
N1 C8 C13 C12 176.85(11)
C9 C8 C13 C1 178.17(12)
N1 C8 C13 C1 -1.99(14)
C6 C1 C13 C12 -57.06(18)
C7 C1 C13 C12 -175.01(14)
C2 C1 C13 C12 69.78(18)
C6 C1 C13 C8 121.60(12)
C7 C1 C13 C8 3.64(13)
C2 C1 C13 C8 -111.57(12)
C20 C2 C14 O2 -179.42(12)
C3 C2 C14 O2 61.35(17)
C1 C2 C14 O2 -60.28(16)
C20 C2 C14 N2 1.03(13)
C3 C2 C14 N2 -118.20(12)
C1 C2 C14 N2 120.17(11)
C20 C15 C16 C17 0.0(2)
N2 C15 C16 C17 179.65(13)
C15 C16 C17 C18 1.3(2)
C16 C17 C18 C19 -0.9(2)
C17 C18 C19 C20 -0.8(2)
C18 C19 C20 C15 2.07(19)
C18 C19 C20 C2 -179.20(13)
C16 C15 C20 C19 -1.68(19)
N2 C15 C20 C19 178.58(11)
C16 C15 C20 C2 179.34(12)
N2 C15 C20 C2 -0.40(14)
C14 C2 C20 C19 -179.19(13)
C3 C2 C20 C19 -62.26(18)
C1 C2 C20 C19 64.04(18)
C14 C2 C20 C15 -0.36(13)
C3 C2 C20 C15 116.56(12)
C1 C2 C20 C15 -117.13(12)
N1 C21 C22 C23 12.92(19)
N1 C21 C22 C27 -167.77(12)
C27 C22 C23 C24 -0.6(2)
C21 C22 C23 C24 178.68(13)
C22 C23 C24 C25 -0.9(2)
C23 C24 C25 C26 1.9(2)
C24 C25 C26 C27 -1.3(2)
C25 C26 C27 C22 -0.3(2)
C23 C22 C27 C26 1.2(2)
C21 C22 C27 C26 -178.11(13)
N2 C28 C29 C34 -112.58(15)
N2 C28 C29 C30 68.76(17)
C34 C29 C30 C31 0.0(2)
C28 C29 C30 C31 178.67(13)
C29 C30 C31 C32 -0.1(2)
C30 C31 C32 C33 0.1(2)
C31 C32 C33 C34 0.1(2)
C30 C29 C34 C33 0.2(2)
C28 C29 C34 C33 -178.49(13)
C32 C33 C34 C29 -0.2(2)
O1 C7 N1 C8 -177.31(12)
C1 C7 N1 C8 3.25(14)
O1 C7 N1 C21 -2.2(2)
C1 C7 N1 C21 178.40(11)
C9 C8 N1 C7 178.98(13)
C13 C8 N1 C7 -0.85(15)
C9 C8 N1 C21 3.9(2)
C13 C8 N1 C21 -175.88(12)
C22 C21 N1 C7 -96.56(15)
C22 C21 N1 C8 77.92(16)
O2 C14 N2 C15 179.07(12)
C2 C14 N2 C15 -1.37(14)
O2 C14 N2 C28 -1.6(2)
C2 C14 N2 C28 178.00(11)
C16 C15 N2 C14 -178.58(13)
C20 C15 N2 C14 1.14(15)
C16 C15 N2 C28 2.1(2)
C20 C15 N2 C28 -178.20(11)
C29 C28 N2 C14 -91.34(16)
C29 C28 N2 C15 87.93(16)
